data_7160830
loop_
_publ_author_name
'Wang, Zhaoxue'
'Wu, Ping'
'Yan, Rui'
'Zhao, Zhen-Guo'
'Du, Yuhang'
'Xiao, Yilei'
'Wu, Lingang'
'Xie, Lei'

_publ_section_title
;
 Diastereoselective construction of azabicyclo[3.1.0]hexan-2-ones
 <i>via</i> a base-mediated cascade annulation of &#x3b2;-oxo-acrylamides
 with vinylsulfonium salts.
;
_journal_issue 45
_journal_name_full 'Organic &amp; biomolecular chemistry'
_journal_page_first 10285
_journal_page_last 10289
_journal_paper_doi 10.1039/d5ob01439e
_journal_volume 23
_journal_year 2025
_chemical_formula_moiety 'C26 H23 N O3'
_chemical_formula_sum 'C26 H23 N O3'
_chemical_formula_weight 397.45
_space_group_crystal_system monoclinic
_space_group_IT_number 4
_space_group_name_Hall 'P 2yb'
_space_group_name_H-M_alt 'P 1 21 1'
_atom_sites_solution_hydrogens geom
_atom_sites_solution_primary dual
_audit_creation_date 2025-04-22
_audit_creation_method
;
Olex2 1.3
(compiled Nov 21 2019 18:26:39 for OlexSys, GUI svn.r6003)
;
_audit_update_record
;
2025-05-04 deposited with the CCDC.	2025-10-22 downloaded from the CCDC.
;
_cell_angle_alpha 90
_cell_angle_beta 100.2520(10)
_cell_angle_gamma 90
_cell_formula_units_Z 2
_cell_length_a 11.1530(3)
_cell_length_b 6.2741(2)
_cell_length_c 15.0812(4)
_cell_measurement_reflns_used 6594
_cell_measurement_temperature 300.0
_cell_measurement_theta_max 67.665
_cell_measurement_theta_min 5.423
_cell_volume 1038.46(5)
_computing_cell_refinement 'SAINT V8.41 (?, 2016)'
_computing_data_reduction 'SAINT V8.41 (?, 2016)'
_computing_molecular_graphics 'Olex2 1.3 (Dolomanov et al., 2009)'
_computing_publication_material 'Olex2 1.3 (Dolomanov et al., 2009)'
_computing_structure_refinement 'SHELXL 2018/3 (Sheldrick, 2015)'
_computing_structure_solution 'SHELXT 2018/2 (Sheldrick, 2018)'
_diffrn_ambient_temperature 300.0
_diffrn_measured_fraction_theta_full 0.992
_diffrn_measured_fraction_theta_max 0.992
_diffrn_measurement_device_type 'Bruker P4'
_diffrn_measurement_method '\w scans'
_diffrn_radiation_monochromator graphite
_diffrn_radiation_type CuK\a
_diffrn_radiation_wavelength 1.54178
_diffrn_reflns_av_R_equivalents 0.0344
_diffrn_reflns_av_unetI/netI 0.0288
_diffrn_reflns_Laue_measured_fraction_full 0.992
_diffrn_reflns_Laue_measured_fraction_max 0.992
_diffrn_reflns_limit_h_max 13
_diffrn_reflns_limit_h_min -13
_diffrn_reflns_limit_k_max 7
_diffrn_reflns_limit_k_min -6
_diffrn_reflns_limit_l_max 18
_diffrn_reflns_limit_l_min -18
_diffrn_reflns_number 13453
_diffrn_reflns_point_group_measured_fraction_full 0.928
_diffrn_reflns_point_group_measured_fraction_max 0.926
_diffrn_reflns_theta_full 67.679
_diffrn_reflns_theta_max 68.101
_diffrn_reflns_theta_min 4.028
_exptl_absorpt_coefficient_mu 0.662
_exptl_absorpt_correction_T_max 0.7530
_exptl_absorpt_correction_T_min 0.6429
_exptl_absorpt_correction_type none
_exptl_absorpt_process_details
;
SADABS-2016/2 (Bruker,2016/2) was used for absorption correction.
wR2(int) was 0.1488 before and 0.0719 after correction.
The Ratio of minimum to maximum transmission is 0.8538.
The \l/2 correction factor is Not present.
;
_exptl_crystal_colour 'clear light colourless'
_exptl_crystal_colour_lustre clear
_exptl_crystal_colour_modifier light
_exptl_crystal_colour_primary colourless
_exptl_crystal_density_diffrn 1.271
_exptl_crystal_description block
_exptl_crystal_F_000 420
_exptl_crystal_size_max 0.16
_exptl_crystal_size_mid 0.12
_exptl_crystal_size_min 0.08
_refine_diff_density_max 0.117
_refine_diff_density_min -0.134
_refine_diff_density_rms 0.034
_refine_ls_abs_structure_details
;
 Flack x determined using 1255 quotients [(I+)-(I-)]/[(I+)+(I-)]
 (Parsons, Flack and Wagner, Acta Cryst. B69 (2013) 249-259).
;
_refine_ls_abs_structure_Flack -0.06(9)
_refine_ls_extinction_method none
_refine_ls_goodness_of_fit_ref 1.056
_refine_ls_hydrogen_treatment constr
_refine_ls_matrix_type full
_refine_ls_number_parameters 272
_refine_ls_number_reflns 3529
_refine_ls_number_restraints 1
_refine_ls_restrained_S_all 1.056
_refine_ls_R_factor_all 0.0354
_refine_ls_R_factor_gt 0.0316
_refine_ls_shift/su_max 0.000
_refine_ls_shift/su_mean 0.000
_refine_ls_structure_factor_coef Fsqd
_refine_ls_weighting_details 'w=1/[\s^2^(Fo^2^)+(0.0473P)^2^+0.0499P] where P=(Fo^2^+2Fc^2^)/3'
_refine_ls_weighting_scheme calc
_refine_ls_wR_factor_gt 0.0793
_refine_ls_wR_factor_ref 0.0820
_reflns_Friedel_coverage 0.697
_reflns_Friedel_fraction_full 0.850
_reflns_Friedel_fraction_max 0.845
_reflns_number_gt 3270
_reflns_number_total 3529
_reflns_threshold_expression 'I > 2\s(I)'
_cod_data_source_file d5ob01439e2.cif
_cod_data_source_block xl
_cod_depositor_comments 'Adding full bibliography for 7160830.cif.'
_cod_database_code 7160830
_shelx_shelxl_version_number 2018/3
_shelx_space_group_comment
;
The symmetry employed for this shelxl refinement is uniquely defined
by the following loop, which should always be used as a source of
symmetry information in preference to the above space-group names.
They are only intended as comments.
;
_shelx_estimated_absorpt_t_max 0.949
_shelx_estimated_absorpt_t_min 0.901
_olex2_refinement_description
;
1. Fixed Uiso
 At 1.2 times of:
  All C(H) groups, All C(H,H) groups
 At 1.5 times of:
  All C(H,H,H) groups
2.a Ternary CH refined with riding coordinates:
 C10(H10), C11(H11)
2.b Secondary CH2 refined with riding coordinates:
 C7(H7A,H7B), C13(H13A,H13B)
2.c Aromatic/amide H refined with riding coordinates:
 C1(H1), C2(H2), C3(H3), C4(H4), C6(H6), C15(H15), C16(H16), C17(H17),
 C18(H18), C19(H19), C21(H21), C23(H23), C24(H24), C27(H27)
2.d Idealised Me refined as rotating group:
 C26(H26A,H26B,H26C)
;
_olex2_submission_special_instructions 'No special instructions were received'

loop_
_space_group_symop_operation_xyz
'x, y, z'
'-x, y+1/2, -z'

loop_
_atom_site_label
_atom_site_type_symbol
_atom_site_fract_x
_atom_site_fract_y
_atom_site_fract_z
_atom_site_U_iso_or_equiv
_atom_site_adp_type
_atom_site_occupancy
_atom_site_site_symmetry_order
_atom_site_calc_flag
_atom_site_refinement_flags_posn
_atom_site_refinement_flags_adp
_atom_site_refinement_flags_occupancy
_atom_site_disorder_assembly
_atom_site_disorder_group
O3 O 0.24581(16) 0.9576(3) 0.72233(11) 0.0611(4) Uani 1 1 d . . . . .
O2 O 0.62502(12) 0.6731(3) 0.91983(10) 0.0544(4) Uani 1 1 d . . . . .
O1 O 0.57364(13) 0.2286(3) 0.92945(9) 0.0512(4) Uani 1 1 d . . . . .
C1 C 0.6134(3) 0.3974(6) 0.63663(19) 0.0761(8) Uani 1 1 d . . . . .
H1 H 0.626694 0.517908 0.603840 0.091 Uiso 1 1 calc R U . . .
C2 C 0.6503(2) 0.3947(4) 0.72913(17) 0.0584(6) Uani 1 1 d . . . . .
H2 H 0.687554 0.514491 0.758217 0.070 Uiso 1 1 calc R U . . .
C3 C 0.5573(3) 0.2231(7) 0.59332(19) 0.0892(10) Uani 1 1 d . . . . .
H3 H 0.532483 0.224891 0.531103 0.107 Uiso 1 1 calc R U . . .
C4 C 0.5380(3) 0.0465(7) 0.6417(2) 0.0961(11) Uani 1 1 d . . . . .
H4 H 0.498217 -0.071039 0.612493 0.115 Uiso 1 1 calc R U . . .
C5 C 0.63256(17) 0.2166(4) 0.77874(14) 0.0477(5) Uani 1 1 d . . . . .
C6 C 0.5772(3) 0.0420(5) 0.73353(17) 0.0719(8) Uani 1 1 d . . . . .
H6 H 0.566077 -0.080981 0.765564 0.086 Uiso 1 1 calc R U . . .
C7 C 0.67321(18) 0.2106(4) 0.87870(15) 0.0534(5) Uani 1 1 d . . . . .
H7A H 0.716135 0.077825 0.894840 0.064 Uiso 1 1 calc R U . . .
H7B H 0.730239 0.326233 0.896224 0.064 Uiso 1 1 calc R U . . .
N8 N 0.49244(14) 0.3913(3) 0.89741(11) 0.0435(4) Uani 1 1 d . . . . .
C9 C 0.52268(17) 0.5977(3) 0.89617(12) 0.0418(4) Uani 1 1 d . . . . .
C10 C 0.40820(16) 0.7119(3) 0.85601(12) 0.0403(4) Uani 1 1 d . . . . .
H10 H 0.393363 0.857304 0.875221 0.048 Uiso 1 1 calc R U . . .
C11 C 0.35493(16) 0.6383(3) 0.76162(13) 0.0406(4) Uani 1 1 d . . . . .
H11 H 0.405904 0.541173 0.733497 0.049 Uiso 1 1 calc R U . . .
C12 C 0.30752(17) 0.5504(3) 0.84377(12) 0.0394(4) Uani 1 1 d . . . . .
C13 C 0.36368(17) 0.3374(3) 0.87521(13) 0.0425(5) Uani 1 1 d . . . . .
H13A H 0.333190 0.285511 0.927569 0.051 Uiso 1 1 calc R U . . .
H13B H 0.348443 0.231377 0.827720 0.051 Uiso 1 1 calc R U . . .
C14 C 0.18002(17) 0.5938(3) 0.85703(13) 0.0426(4) Uani 1 1 d . . . . .
C15 C 0.1474(2) 0.7779(4) 0.89662(15) 0.0535(5) Uani 1 1 d . . . . .
H15 H 0.205860 0.881534 0.915872 0.064 Uiso 1 1 calc R U . . .
C16 C 0.0922(2) 0.4416(5) 0.82993(19) 0.0657(7) Uani 1 1 d . . . . .
H16 H 0.112926 0.315626 0.803894 0.079 Uiso 1 1 calc R U . . .
C17 C -0.0271(2) 0.4751(5) 0.8413(2) 0.0802(9) Uani 1 1 d . . . . .
H17 H -0.085995 0.372248 0.821983 0.096 Uiso 1 1 calc R U . . .
C18 C -0.0587(2) 0.6578(5) 0.88043(19) 0.0680(7) Uani 1 1 d . . . . .
H18 H -0.138656 0.679036 0.888400 0.082 Uiso 1 1 calc R U . . .
C19 C 0.0282(2) 0.8097(5) 0.90794(17) 0.0628(6) Uani 1 1 d . . . . .
H19 H 0.006964 0.934890 0.934368 0.075 Uiso 1 1 calc R U . . .
C20 C 0.27348(18) 0.7811(3) 0.69905(13) 0.0451(5) Uani 1 1 d . . . . .
C21 C 0.2440(2) 0.4898(4) 0.58076(15) 0.0577(6) Uani 1 1 d . . . . .
H21 H 0.286843 0.394499 0.621856 0.069 Uiso 1 1 calc R U . . .
C22 C 0.22569(18) 0.6975(4) 0.60716(13) 0.0452(5) Uani 1 1 d . . . . .
C23 C 0.1582(2) 0.8331(4) 0.54388(15) 0.0583(6) Uani 1 1 d . . . . .
H23 H 0.142945 0.972247 0.560064 0.070 Uiso 1 1 calc R U . . .
C24 C 0.1137(2) 0.7632(5) 0.45759(16) 0.0663(7) Uani 1 1 d . . . . .
H24 H 0.068742 0.856300 0.416585 0.080 Uiso 1 1 calc R U . . .
C25 C 0.1344(2) 0.5583(5) 0.43067(14) 0.0605(7) Uani 1 1 d . . . . .
C26 C 0.0889(3) 0.4845(7) 0.33560(17) 0.0863(10) Uani 1 1 d . . . . .
H26A H 0.005834 0.528920 0.316985 0.130 Uiso 1 1 calc R U . . .
H26B H 0.093473 0.331911 0.333048 0.130 Uiso 1 1 calc R U . . .
H26C H 0.138311 0.545715 0.296181 0.130 Uiso 1 1 calc R U . . .
C27 C 0.1990(2) 0.4241(5) 0.49395(16) 0.0658(6) Uani 1 1 d . . . . .
H27 H 0.212866 0.284480 0.477628 0.079 Uiso 1 1 calc R U . . .

loop_
_atom_site_aniso_label
_atom_site_aniso_U_11
_atom_site_aniso_U_22
_atom_site_aniso_U_33
_atom_site_aniso_U_23
_atom_site_aniso_U_13
_atom_site_aniso_U_12
O3 0.0708(10) 0.0489(9) 0.0585(9) -0.0018(7) -0.0024(8) 0.0091(8)
O2 0.0378(7) 0.0676(10) 0.0545(9) -0.0119(7) -0.0007(6) -0.0077(7)
O1 0.0468(7) 0.0645(10) 0.0429(7) 0.0128(7) 0.0092(6) 0.0147(7)
C1 0.0796(18) 0.091(2) 0.0638(16) 0.0212(16) 0.0280(14) 0.0090(17)
C2 0.0533(13) 0.0606(15) 0.0638(14) 0.0055(12) 0.0171(10) 0.0020(11)
C3 0.088(2) 0.132(3) 0.0489(14) -0.0034(19) 0.0157(13) -0.002(2)
C4 0.112(3) 0.117(3) 0.0629(16) -0.0273(19) 0.0258(16) -0.039(2)
C5 0.0376(9) 0.0571(13) 0.0508(11) -0.0005(10) 0.0145(8) 0.0029(10)
C6 0.0887(19) 0.0707(18) 0.0634(15) -0.0086(14) 0.0327(14) -0.0232(15)
C7 0.0389(10) 0.0658(14) 0.0562(12) 0.0043(11) 0.0104(9) 0.0100(10)
N8 0.0363(8) 0.0468(10) 0.0457(9) 0.0022(8) 0.0025(6) 0.0053(7)
C9 0.0396(10) 0.0520(12) 0.0323(9) -0.0054(8) 0.0025(7) -0.0014(9)
C10 0.0384(9) 0.0401(11) 0.0408(10) -0.0030(9) 0.0029(7) -0.0034(8)
C11 0.0389(9) 0.0454(11) 0.0363(9) 0.0006(8) 0.0036(7) -0.0003(8)
C12 0.0379(10) 0.0430(11) 0.0355(9) -0.0015(8) 0.0015(7) -0.0018(8)
C13 0.0398(10) 0.0462(12) 0.0394(9) 0.0039(9) 0.0013(8) -0.0019(9)
C14 0.0374(9) 0.0511(12) 0.0377(9) 0.0013(9) 0.0026(7) -0.0005(9)
C15 0.0481(11) 0.0563(14) 0.0551(12) -0.0086(11) 0.0069(9) -0.0016(10)
C16 0.0447(12) 0.0646(17) 0.0890(18) -0.0187(14) 0.0149(12) -0.0071(12)
C17 0.0423(13) 0.084(2) 0.116(2) -0.0195(18) 0.0170(14) -0.0131(13)
C18 0.0433(11) 0.0862(19) 0.0770(16) 0.0003(15) 0.0172(11) 0.0054(13)
C19 0.0581(13) 0.0687(16) 0.0640(14) -0.0078(12) 0.0168(11) 0.0123(12)
C20 0.0428(10) 0.0474(12) 0.0438(10) 0.0043(9) 0.0044(8) -0.0025(9)
C21 0.0686(15) 0.0541(14) 0.0450(11) 0.0045(10) -0.0046(10) 0.0008(12)
C22 0.0412(9) 0.0519(12) 0.0408(10) 0.0059(9) 0.0027(8) -0.0022(9)
C23 0.0587(13) 0.0617(15) 0.0517(12) 0.0107(11) 0.0024(10) 0.0090(11)
C24 0.0605(14) 0.089(2) 0.0450(12) 0.0183(13) -0.0032(10) 0.0077(14)
C25 0.0525(13) 0.086(2) 0.0407(11) 0.0060(12) 0.0025(9) -0.0106(13)
C26 0.0862(19) 0.123(3) 0.0455(13) -0.0034(16) -0.0006(13) -0.0160(19)
C27 0.0753(16) 0.0665(16) 0.0523(13) -0.0057(12) 0.0027(11) -0.0082(13)

loop_
_atom_type_symbol
_atom_type_description
_atom_type_scat_dispersion_real
_atom_type_scat_dispersion_imag
_atom_type_scat_source
C C 0.0181 0.0091 'International Tables Vol C Tables 4.2.6.8 and 6.1.1.4'
H H 0.0000 0.0000 'International Tables Vol C Tables 4.2.6.8 and 6.1.1.4'
N N 0.0311 0.0180 'International Tables Vol C Tables 4.2.6.8 and 6.1.1.4'
O O 0.0492 0.0322 'International Tables Vol C Tables 4.2.6.8 and 6.1.1.4'

loop_
_geom_angle_atom_site_label_1
_geom_angle_atom_site_label_2
_geom_angle_atom_site_label_3
_geom_angle
_geom_angle_site_symmetry_1
_geom_angle_site_symmetry_3
_geom_angle_publ_flag
N8 O1 C7 112.51(15) . . ?
C2 C1 H1 119.9 . . ?
C3 C1 H1 119.9 . . ?
C3 C1 C2 120.1(3) . . ?
C1 C2 H2 119.6 . . ?
C5 C2 C1 120.8(3) . . ?
C5 C2 H2 119.6 . . ?
C1 C3 H3 120.1 . . ?
C4 C3 C1 119.8(3) . . ?
C4 C3 H3 120.1 . . ?
C3 C4 H4 119.9 . . ?
C3 C4 C6 120.2(3) . . ?
C6 C4 H4 119.9 . . ?
C2 C5 C7 121.4(2) . . ?
C6 C5 C2 118.1(2) . . ?
C6 C5 C7 120.5(2) . . ?
C4 C6 C5 121.0(3) . . ?
C4 C6 H6 119.5 . . ?
C5 C6 H6 119.5 . . ?
O1 C7 C5 113.82(16) . . ?
O1 C7 H7A 108.8 . . ?
O1 C7 H7B 108.8 . . ?
C5 C7 H7A 108.8 . . ?
C5 C7 H7B 108.8 . . ?
H7A C7 H7B 107.7 . . ?
O1 N8 C13 117.63(16) . . ?
C9 N8 O1 124.31(16) . . ?
C9 N8 C13 117.53(16) . . ?
O2 C9 N8 126.3(2) . . ?
O2 C9 C10 128.0(2) . . ?
N8 C9 C10 105.67(16) . . ?
C9 C10 H10 120.2 . . ?
C9 C10 C11 113.50(16) . . ?
C9 C10 C12 107.02(17) . . ?
C11 C10 H10 120.2 . . ?
C12 C10 H10 120.2 . . ?
C12 C10 C11 61.19(12) . . ?
C10 C11 H11 115.8 . . ?
C10 C11 C12 58.95(12) . . ?
C12 C11 H11 115.8 . . ?
C20 C11 C10 120.40(18) . . ?
C20 C11 H11 115.8 . . ?
C20 C11 C12 118.01(15) . . ?
C10 C12 C11 59.87(12) . . ?
C10 C12 C13 107.38(15) . . ?
C13 C12 C11 112.78(16) . . ?
C14 C12 C10 124.70(18) . . ?
C14 C12 C11 121.01(16) . . ?
C14 C12 C13 117.94(17) . . ?
N8 C13 C12 101.72(16) . . ?
N8 C13 H13A 111.4 . . ?
N8 C13 H13B 111.4 . . ?
C12 C13 H13A 111.4 . . ?
C12 C13 H13B 111.4 . . ?
H13A C13 H13B 109.3 . . ?
C15 C14 C12 122.76(18) . . ?
C16 C14 C12 118.5(2) . . ?
C16 C14 C15 118.74(19) . . ?
C14 C15 H15 119.8 . . ?
C14 C15 C19 120.5(2) . . ?
C19 C15 H15 119.8 . . ?
C14 C16 H16 119.8 . . ?
C14 C16 C17 120.4(2) . . ?
C17 C16 H16 119.8 . . ?
C16 C17 H17 119.7 . . ?
C18 C17 C16 120.6(3) . . ?
C18 C17 H17 119.7 . . ?
C17 C18 H18 120.3 . . ?
C17 C18 C19 119.5(2) . . ?
C19 C18 H18 120.3 . . ?
C15 C19 H19 119.8 . . ?
C18 C19 C15 120.4(2) . . ?
C18 C19 H19 119.8 . . ?
O3 C20 C11 121.47(19) . . ?
O3 C20 C22 121.44(19) . . ?
C11 C20 C22 117.09(18) . . ?
C22 C21 H21 119.8 . . ?
C27 C21 H21 119.8 . . ?
C27 C21 C22 120.4(2) . . ?
C21 C22 C20 123.44(19) . . ?
C21 C22 C23 117.7(2) . . ?
C23 C22 C20 118.8(2) . . ?
C22 C23 H23 119.6 . . ?
C24 C23 C22 120.7(3) . . ?
C24 C23 H23 119.6 . . ?
C23 C24 H24 119.2 . . ?
C23 C24 C25 121.6(2) . . ?
C25 C24 H24 119.2 . . ?
C24 C25 C26 121.4(3) . . ?
C27 C25 C24 117.4(2) . . ?
C27 C25 C26 121.2(3) . . ?
C25 C26 H26A 109.5 . . ?
C25 C26 H26B 109.5 . . ?
C25 C26 H26C 109.5 . . ?
H26A C26 H26B 109.5 . . ?
H26A C26 H26C 109.5 . . ?
H26B C26 H26C 109.5 . . ?
C21 C27 H27 118.9 . . ?
C25 C27 C21 122.2(3) . . ?
C25 C27 H27 118.9 . . ?

loop_
_geom_bond_atom_site_label_1
_geom_bond_atom_site_label_2
_geom_bond_distance
_geom_bond_site_symmetry_2
_geom_bond_publ_flag
O3 C20 1.218(3) . ?
O2 C9 1.228(2) . ?
O1 C7 1.461(2) . ?
O1 N8 1.393(2) . ?
C1 H1 0.9300 . ?
C1 C2 1.382(4) . ?
C1 C3 1.366(5) . ?
C2 H2 0.9300 . ?
C2 C5 1.378(3) . ?
C3 H3 0.9300 . ?
C3 C4 1.364(5) . ?
C4 H4 0.9300 . ?
C4 C6 1.377(4) . ?
C5 C6 1.377(4) . ?
C5 C7 1.495(3) . ?
C6 H6 0.9300 . ?
C7 H7A 0.9700 . ?
C7 H7B 0.9700 . ?
N8 C9 1.339(3) . ?
N8 C13 1.455(2) . ?
C9 C10 1.495(3) . ?
C10 H10 0.9800 . ?
C10 C11 1.514(3) . ?
C10 C12 1.500(3) . ?
C11 H11 0.9800 . ?
C11 C12 1.534(3) . ?
C11 C20 1.488(3) . ?
C12 C13 1.516(3) . ?
C12 C14 1.496(3) . ?
C13 H13A 0.9700 . ?
C13 H13B 0.9700 . ?
C14 C15 1.379(3) . ?
C14 C16 1.377(3) . ?
C15 H15 0.9300 . ?
C15 C19 1.385(3) . ?
C16 H16 0.9300 . ?
C16 C17 1.387(3) . ?
C17 H17 0.9300 . ?
C17 C18 1.364(4) . ?
C18 H18 0.9300 . ?
C18 C19 1.370(4) . ?
C19 H19 0.9300 . ?
C20 C22 1.489(3) . ?
C21 H21 0.9300 . ?
C21 C22 1.388(3) . ?
C21 C27 1.379(3) . ?
C22 C23 1.395(3) . ?
C23 H23 0.9300 . ?
C23 C24 1.379(4) . ?
C24 H24 0.9300 . ?
C24 C25 1.380(4) . ?
C25 C26 1.506(3) . ?
C25 C27 1.377(4) . ?
C26 H26A 0.9600 . ?
C26 H26B 0.9600 . ?
C26 H26C 0.9600 . ?
C27 H27 0.9300 . ?

loop_
_geom_torsion_atom_site_label_1
_geom_torsion_atom_site_label_2
_geom_torsion_atom_site_label_3
_geom_torsion_atom_site_label_4
_geom_torsion
_geom_torsion_site_symmetry_1
_geom_torsion_site_symmetry_2
_geom_torsion_site_symmetry_3
_geom_torsion_site_symmetry_4
_geom_torsion_publ_flag
O3 C20 C22 C21 -172.9(2) . . . . ?
O3 C20 C22 C23 6.7(3) . . . . ?
O2 C9 C10 C11 117.5(2) . . . . ?
O2 C9 C10 C12 -177.08(18) . . . . ?
O1 N8 C9 O2 2.4(3) . . . . ?
O1 N8 C9 C10 179.61(15) . . . . ?
O1 N8 C13 C12 -179.97(14) . . . . ?
C1 C2 C5 C6 0.0(3) . . . . ?
C1 C2 C5 C7 179.3(2) . . . . ?
C1 C3 C4 C6 -1.4(5) . . . . ?
C2 C1 C3 C4 0.0(5) . . . . ?
C2 C5 C6 C4 -1.5(4) . . . . ?
C2 C5 C7 O1 105.4(2) . . . . ?
C3 C1 C2 C5 0.7(4) . . . . ?
C3 C4 C6 C5 2.2(5) . . . . ?
C6 C5 C7 O1 -75.3(3) . . . . ?
C7 O1 N8 C9 -61.4(2) . . . . ?
C7 O1 N8 C13 127.21(18) . . . . ?
C7 C5 C6 C4 179.2(3) . . . . ?
N8 O1 C7 C5 -46.2(3) . . . . ?
N8 C9 C10 C11 -59.6(2) . . . . ?
N8 C9 C10 C12 5.8(2) . . . . ?
C9 N8 C13 C12 8.1(2) . . . . ?
C9 C10 C11 C12 97.19(18) . . . . ?
C9 C10 C11 C20 -156.41(17) . . . . ?
C9 C10 C12 C11 -107.91(17) . . . . ?
C9 C10 C12 C13 -1.2(2) . . . . ?
C9 C10 C12 C14 143.27(18) . . . . ?
C10 C11 C12 C13 -97.52(17) . . . . ?
C10 C11 C12 C14 114.8(2) . . . . ?
C10 C11 C20 O3 -1.4(3) . . . . ?
C10 C11 C20 C22 179.50(17) . . . . ?
C10 C12 C13 N8 -3.44(19) . . . . ?
C10 C12 C14 C15 -11.3(3) . . . . ?
C10 C12 C14 C16 169.9(2) . . . . ?
C11 C10 C12 C13 106.70(16) . . . . ?
C11 C10 C12 C14 -108.8(2) . . . . ?
C11 C12 C13 N8 60.52(19) . . . . ?
C11 C12 C14 C15 -84.0(3) . . . . ?
C11 C12 C14 C16 97.1(3) . . . . ?
C11 C20 C22 C21 6.2(3) . . . . ?
C11 C20 C22 C23 -174.24(18) . . . . ?
C12 C10 C11 C20 106.40(19) . . . . ?
C12 C11 C20 O3 67.1(3) . . . . ?
C12 C11 C20 C22 -111.9(2) . . . . ?
C12 C14 C15 C19 -179.5(2) . . . . ?
C12 C14 C16 C17 179.8(2) . . . . ?
C13 N8 C9 O2 173.83(18) . . . . ?
C13 N8 C9 C10 -9.0(2) . . . . ?
C13 C12 C14 C15 129.8(2) . . . . ?
C13 C12 C14 C16 -49.0(3) . . . . ?
C14 C12 C13 N8 -150.71(16) . . . . ?
C14 C15 C19 C18 0.4(4) . . . . ?
C14 C16 C17 C18 -0.9(5) . . . . ?
C15 C14 C16 C17 0.9(4) . . . . ?
C16 C14 C15 C19 -0.7(3) . . . . ?
C16 C17 C18 C19 0.6(5) . . . . ?
C17 C18 C19 C15 -0.4(4) . . . . ?
C20 C11 C12 C10 -110.4(2) . . . . ?
C20 C11 C12 C13 152.08(17) . . . . ?
C20 C11 C12 C14 4.4(3) . . . . ?
C20 C22 C23 C24 179.0(2) . . . . ?
C21 C22 C23 C24 -1.4(3) . . . . ?
C22 C21 C27 C25 -0.4(4) . . . . ?
C22 C23 C24 C25 -0.2(4) . . . . ?
C23 C24 C25 C26 -178.2(2) . . . . ?
C23 C24 C25 C27 1.4(4) . . . . ?
C24 C25 C27 C21 -1.1(4) . . . . ?
C26 C25 C27 C21 178.4(3) . . . . ?
C27 C21 C22 C20 -178.8(2) . . . . ?
C27 C21 C22 C23 1.7(3) . . . . ?
